data_2003905
loop_
_publ_author_name
'Sch\"odel, H.'
'N\"ather, C.'
'Bock, H.'

_publ_section_title
;
 Two Trimethylphenylphosphonium Iodides
;
_journal_issue 9
_journal_name_full 'Acta Crystallographica Section C'
_journal_page_first 1841
_journal_page_last 1844
_journal_paper_doi 10.1107/S0108270194015052
_journal_volume 51
_journal_year 1995
_chemical_compound_source ethanol
_chemical_formula_sum 'C11 H19 I N P'
_chemical_formula_weight 323.14
_chemical_melting_point 531
_chemical_name_systematic
;
 Trimethyl(p-N,N-dimethylamino)phenylphosphoniumiodide
;
_space_group_IT_number 14
_symmetry_cell_setting monoclinic
_symmetry_space_group_name_Hall '-P 2ybc'
_symmetry_space_group_name_H-M 'P 1 21/c 1'
_audit_creation_method SHELXL
_cell_angle_alpha 90.00
_cell_angle_beta 91.30(2)
_cell_angle_gamma 90.00
_cell_formula_units_Z 4
_cell_length_a 6.0330(10)
_cell_length_b 8.0480(10)
_cell_length_c 27.348(5)
_cell_measurement_reflns_used 36
_cell_measurement_temperature 100(2)
_cell_measurement_theta_max 18.5
_cell_measurement_theta_min 10.5
_cell_volume 1327.5(4)
_computing_cell_refinement 'DIF4 (Stoe & Cie, 1988a)'
_computing_data_collection 'DIF4 (Stoe & Cie, 1988a)'
_computing_data_reduction 'REDU4 (Stoe & Cie, 1988b)'
_computing_molecular_graphics 'SHELXTL/PC XP (Sheldrick, 1990)'
_computing_publication_material 'SHELXL93 CIFTAB'
_computing_structure_refinement 'SHELXL93 (Sheldrick, 1993)'
_computing_structure_solution 'SHELXS86 (Sheldrick, 1985)'
_diffrn_ambient_temperature 100(2)
_diffrn_measurement_device 'Siemens-Stoe AED-2 four-circle'
_diffrn_measurement_method \w-\q
_diffrn_radiation_monochromator graphite
_diffrn_radiation_source 'fine-focus sealed tube'
_diffrn_radiation_type MoK\a
_diffrn_radiation_wavelength .71073
_diffrn_reflns_av_R_equivalents .0144
_diffrn_reflns_av_sigmaI/netI 0.0248
_diffrn_reflns_limit_h_max 7
_diffrn_reflns_limit_h_min -05
_diffrn_reflns_limit_k_max 10
_diffrn_reflns_limit_k_min 0
_diffrn_reflns_limit_l_max 34
_diffrn_reflns_limit_l_min -034
_diffrn_reflns_number 3919
_diffrn_reflns_theta_max 26.52
_diffrn_reflns_theta_min 2.64
_diffrn_standards_decay_% 0
_diffrn_standards_interval_time 120
_diffrn_standards_number 3
_exptl_absorpt_coefficient_mu 2.500
_exptl_absorpt_correction_T_max .53
_exptl_absorpt_correction_T_min .41
_exptl_absorpt_correction_type numerical
_exptl_crystal_colour colourless
_exptl_crystal_density_diffrn 1.617
_exptl_crystal_description 'transparent block'
_exptl_crystal_F_000 640
_exptl_crystal_size_max .54
_exptl_crystal_size_mid .36
_exptl_crystal_size_min .27
_refine_diff_density_max .713
_refine_diff_density_min -0.707
_refine_ls_extinction_coef .0011(2)
_refine_ls_extinction_method SHELXL
_refine_ls_goodness_of_fit_all 1.024
_refine_ls_goodness_of_fit_obs 1.081
_refine_ls_matrix_type full
_refine_ls_number_parameters 137
_refine_ls_number_reflns 2760
_refine_ls_number_restraints 0
_refine_ls_restrained_S_all 1.024
_refine_ls_restrained_S_obs 1.081
_refine_ls_R_factor_all 0.0338
_refine_ls_R_factor_obs .0213
_refine_ls_shift/esd_max -0.001
_refine_ls_shift/esd_mean 0.000
_refine_ls_structure_factor_coef Fsqd
_refine_ls_weighting_scheme
;
calc w = 1/[\s^2^(F~o~^2^) + (0.0290P)^2^ + 0.3450P]
where P = (F~o~^2^ + 2F~c~^2^)/3
;
_refine_ls_wR_factor_all .0555
_refine_ls_wR_factor_obs .0508
_reflns_number_observed 2112
_reflns_number_total 2760
_reflns_observed_criterion >2sigma(I)
_cod_data_source_file jz1022.cif
_cod_data_source_block II
_cod_depositor_comments
;
The following automatic conversions were performed:
'_symmetry_cell_setting' value 'Monoclinic' changed to 'monoclinic'
according to '/home/saulius/struct/CIF-dictionaries/cif_core.dic'
dictionary named 'cif_core.dic' version 2.4.1 from 2010-06-29.

Automatic conversion script
Id: cif_fix_enum 1527 2010-12-29 10:47:43Z saulius 

The following automatic conversions were performed:

'_symmetry_cell_setting' value 'Monoclinic' changed to 'monoclinic'
according to /home/saulius/struct/CIF-dictionaries/cif_core.dic
dictionary named 'cif_core.dic' version 2.4.1 from 2010-06-29.

Automatic conversion script
Id: cif_fix_values 1715 2011-07-08 13:25:40Z adriana 
;
_cod_original_sg_symbol_H-M 'P 21/c'
_cod_database_code 2003905

loop_
_symmetry_equiv_pos_as_xyz
'x, y, z'
'-x, y+1/2, -z+1/2'
'-x, -y, -z'
'x, -y-1/2, z-1/2'

loop_
_atom_site_aniso_label
_atom_site_aniso_U_11
_atom_site_aniso_U_22
_atom_site_aniso_U_33
_atom_site_aniso_U_12
_atom_site_aniso_U_13
_atom_site_aniso_U_23
I1 0.01682(10) 0.01410(10) 0.01703(10) 0.00076(6) 0.00402(6) 0.00144(6)
P1 0.0121(3) 0.0128(3) 0.0144(3) 0.0002(2) 0.0015(2) 0.0003(2)
N1 0.0192(10) 0.0235(10) 0.0143(10) 0.0052(9) 0.0006(8) 0.0027(8)
C1 0.0132(11) 0.0154(11) 0.0155(11) -0.0024(8) 0.0027(9) 0.0004(9)
C2 0.0166(12) 0.0150(11) 0.0228(13) 0.0023(9) -0.0004(10) 0.0008(9)
C3 0.0178(12) 0.0159(11) 0.0177(12) 0.0023(9) -0.0013(10) 0.0031(9)
C4 0.0172(11) 0.0140(10) 0.0149(11) -0.0039(9) 0.0004(9) 0.0008(9)
C5 0.0137(12) 0.0176(11) 0.0199(12) 0.0017(9) 0.0021(10) 0.0015(9)
C6 0.0152(12) 0.0161(11) 0.0200(13) 0.0021(9) 0.0003(10) 0.0037(9)
C7 0.0193(13) 0.0153(11) 0.0222(14) -0.0028(10) 0.0028(11) -0.0008(10)
C8 0.0221(14) 0.0170(11) 0.0197(14) 0.0063(10) 0.0046(11) -0.0012(9)
C9 0.0169(12) 0.0216(13) 0.0162(11) -0.0017(9) -0.0012(9) -0.0007(9)
C10 0.0250(14) 0.0250(12) 0.0175(12) 0.0016(11) 0.0008(11) 0.0056(10)
C11 0.0208(14) 0.0282(13) 0.0190(13) 0.0044(11) 0.0036(11) -0.0008(10)

loop_
_atom_site_label
_atom_site_occupancy
_atom_site_fract_x
_atom_site_fract_y
_atom_site_fract_z
_atom_site_U_iso_or_equiv
_atom_site_thermal_displace_type
_atom_site_calc_flag
_atom_site_refinement_flags
_atom_site_type_symbol
I1 1 .31305(2) .74193(2) -.066027(5) .01593(7) Uani d . I
P1 1 .03771(10) .75084(6) .08052(2) .01311(13) Uani d . P
N1 1 -0.3177(4) .7794(3) .28335(7) .0190(4) Uani d . N
C1 1 -.0665(4) .7576(2) .14100(9) .0147(5) Uani d . C
C2 1 .0262(4) .6613(3) .17896(9) .0182(5) Uani d . C
H2 1 .1449(4) .5879(3) .17214(9) .019(7) Uiso calc R H
C3 1 -.0515(4) .6706(3) .22626(9) .0172(5) Uani d . C
H3 1 .0177(4) .6065(3) .25149(9) .029(8) Uiso calc R H
C4 1 -0.2326(4) .7744(3) .23723(9) .0154(5) Uani d . C
C5 1 -0.3234(4) .8731(3) .19891(9) .0171(5) Uani d . C
H5 1 -0.4431(4) .9460(3) .20533(9) .023(7) Uiso calc R H
C6 1 -0.2405(4) .8648(3) .15238(9) .0171(5) Uani d . C
H6 1 -0.3031(4) .9336(3) .12745(9) .019(7) Uiso calc R H
C7 1 .1977(4) .9331(3) .06816(10) .0189(5) Uani d . C
H7A 1 .2535(4) .9272(3) .03482(10) .032(5) Uiso calc R H
H7B 1 .3230(4) .9399(3) .09152(10) .032(5) Uiso calc R H
H7C 1 .1042(4) 1.0319(3) .07137(10) .032(5) Uiso calc R H
C8 1 .2104(4) .5727(3) .07349(10) .0195(5) Uani d . C
H8A 1 .2668(4) .5701(3) .04017(10) .021(4) Uiso calc R H
H8B 1 .1240(4) .4719(3) .07943(10) .021(4) Uiso calc R H
H8C 1 .3352(4) .5784(3) .09700(10) .021(4) Uiso calc R H
C9 1 -0.1867(4) .7432(3) .03677(9) .0183(5) Uani d . C
H9A 1 -0.1277(4) .7395(3) .00369(9) .025(5) Uiso calc R H
H9B 1 -0.2795(4) .8423(3) .04021(9) .025(5) Uiso calc R H
H9C 1 -0.2760(4) .6436(3) .04242(9) .025(5) Uiso calc R H
C10 1 -0.2044(4) .6942(3) .32375(9) .0225(5) Uani d . C
H10A 1 -0.2872(4) .7105(3) .35379(9) .033(5) Uiso calc R H
H10B 1 -.0545(4) .7395(3) .32816(9) .033(5) Uiso calc R H
H10C 1 -0.1954(4) .5752(3) .31646(9) .033(5) Uiso calc R H
C11 1 -0.5154(4) .8768(3) .29290(10) .0226(6) Uani d . C
H11A 1 -0.5526(4) .8664(3) .32746(10) .041(5) Uiso calc R H
H11B 1 -0.6392(4) .8358(3) .27244(10) .041(5) Uiso calc R H
H11C 1 -0.4876(4) .9938(3) .28521(10) .041(5) Uiso calc R H

loop_
_atom_type_symbol
_atom_type_description
_atom_type_scat_source
_atom_type_scat_dispersion_real
_atom_type_scat_dispersion_imag
C C 'International Tables Vol C Tables 4.2.6.8 and 6.1.1.4' .0033 .0016
H H 'International Tables Vol C Tables 4.2.6.8 and 6.1.1.4' .0000 .0000
N N 'International Tables Vol C Tables 4.2.6.8 and 6.1.1.4' .0061 .0033
P P 'International Tables Vol C Tables 4.2.6.8 and 6.1.1.4' .1023 .0942
I I 'International Tables Vol C Tables 4.2.6.8 and 6.1.1.4' -0.4742 1.8119

loop_
_geom_angle_atom_site_label_1
_geom_angle_atom_site_label_2
_geom_angle_atom_site_label_3
_geom_angle
_geom_angle_publ_flag
C1 P1 C8 110.10(10) yes
C1 P1 C9 110.10(10) yes
C8 P1 C9 109.60(10) yes
C1 P1 C7 110.70(10) yes
C8 P1 C7 108.60(10) yes
C9 P1 C7 107.80(10) yes
C4 N1 C11 120.4(2) yes
C4 N1 C10 120.3(2) yes
C11 N1 C10 119.3(2) yes
C6 C1 C2 117.7(2) yes
C6 C1 P1 120.5(2) yes
C2 C1 P1 121.8(2) yes
C3 C2 C1 121.6(2) yes
C2 C3 C4 120.6(2) yes
N1 C4 C3 121.3(2) yes
N1 C4 C5 121.1(2) yes
C3 C4 C5 117.6(2) yes
C6 C5 C4 120.9(2) yes
C5 C6 C1 121.6(2) yes

loop_
_geom_bond_atom_site_label_1
_geom_bond_atom_site_label_2
_geom_bond_distance
_geom_bond_publ_flag
P1 C1 1.784(2) yes
P1 C8 1.785(2) yes
P1 C9 1.788(2) yes
P1 C7 1.793(2) yes
N1 C4 1.373(3) yes
N1 C11 1.456(3) yes
N1 C10 1.457(3) yes
C1 C6 1.400(3) yes
C1 C2 1.401(3) yes
C2 C3 1.388(3) yes
C3 C4 1.413(3) yes
C4 C5 1.415(3) yes
C5 C6 1.379(3) yes

loop_
_geom_torsion_atom_site_label_1
_geom_torsion_atom_site_label_2
_geom_torsion_atom_site_label_3
_geom_torsion_atom_site_label_4
_geom_torsion
C8 P1 C1 C6 -166.7(2)
C9 P1 C1 C6 -45.7(2)
C7 P1 C1 C6 73.3(2)
C8 P1 C1 C2 15.5(2)
C9 P1 C1 C2 136.5(2)
C7 P1 C1 C2 -104.5(2)
C6 C1 C2 C3 0.3(3)
P1 C1 C2 C3 178.1(2)
C1 C2 C3 C4 2.1(4)
C11 N1 C4 C3 -174.9(2)
C10 N1 C4 C3 8.2(3)
C11 N1 C4 C5 5.0(3)
C10 N1 C4 C5 -171.9(2)
C2 C3 C4 N1 177.1(2)
C2 C3 C4 C5 -2.9(3)
N1 C4 C5 C6 -178.5(2)
C3 C4 C5 C6 1.4(3)
C4 C5 C6 C1 0.9(4)
C2 C1 C6 C5 -1.8(3)
P1 C1 C6 C5 -179.7(2)

loop_
_cod_related_entry_id
_cod_related_entry_database
_cod_related_entry_code
1 ChemSpider 21138765
